data_7709984
loop_
_publ_author_name
'Wang, Zhen-Feng'
'Wei, Qiao-Chang'
'Li, Jin-Xian'
'Zhou, Zhen'
'Zhang, Shuhua'

_publ_section_title
;
 A new class of nickel(II) oxyquinoline-bipyridine complexes as potent
 anticancer agents induces apoptosis and autophagy in A549/DDP tumor cells
 through mitophagy pathways
;
_journal_name_full 'Dalton Transactions'
_journal_paper_doi 10.1039/D2DT00669C
_journal_year 2022
_chemical_formula_moiety 'C44 H28 Cl4 N4 Ni O2, 2.5(C H4 O)'
_chemical_formula_sum 'C32.5 H31.5 Cl4 N4 Ni O4.5'
_chemical_formula_weight 750.61
_space_group_crystal_system triclinic
_space_group_IT_number 2
_space_group_name_Hall '-P 1'
_space_group_name_H-M_alt 'P -1'
_atom_sites_solution_hydrogens geom
_atom_sites_solution_primary direct
_atom_sites_solution_secondary difmap
_audit_creation_method SHELXL-97
_audit_update_record
;
2022-04-02 deposited with the CCDC.	2022-04-11 downloaded from the CCDC.
;
_cell_angle_alpha 78.615(16)
_cell_angle_beta 73.00(2)
_cell_angle_gamma 86.013(18)
_cell_formula_units_Z 2
_cell_length_a 10.507(6)
_cell_length_b 12.004(7)
_cell_length_c 13.598(6)
_cell_measurement_reflns_used 231
_cell_measurement_temperature 150(2)
_cell_measurement_theta_max 26.28
_cell_measurement_theta_min 2.59
_cell_volume 1607.7(15)
_computing_cell_refinement 'Bruker SAINT'
_computing_data_collection 'Bruker APEX2'
_computing_data_reduction 'Bruker SAINT'
_computing_molecular_graphics 'Bruker SHELXTL'
_computing_publication_material 'Bruker SHELXTL'
_computing_structure_refinement 'SHELXL-97 (Sheldrick, 1997)'
_computing_structure_solution 'SHELXS-97 (Sheldrick, 1990)'
_diffrn_ambient_temperature 150(2)
_diffrn_detector_area_resol_mean 16.0233
_diffrn_measured_fraction_theta_full 0.998
_diffrn_measured_fraction_theta_max 0.998
_diffrn_measurement_device_type 'Bruker APEX-II CCD'
_diffrn_measurement_method '\f and \w scans'
_diffrn_radiation_monochromator graphite
_diffrn_radiation_source 'fine-focus sealed tube'
_diffrn_radiation_type MoK\a
_diffrn_radiation_wavelength 0.71073
_diffrn_reflns_av_R_equivalents 0.0959
_diffrn_reflns_av_sigmaI/netI 0.0636
_diffrn_reflns_limit_h_max 12
_diffrn_reflns_limit_h_min -12
_diffrn_reflns_limit_k_max 14
_diffrn_reflns_limit_k_min -14
_diffrn_reflns_limit_l_max 16
_diffrn_reflns_limit_l_min -16
_diffrn_reflns_number 30494
_diffrn_reflns_theta_full 25.01
_diffrn_reflns_theta_max 25.01
_diffrn_reflns_theta_min 2.03
_diffrn_standards_decay_% 0
_diffrn_standards_interval_count 0
_diffrn_standards_interval_time 0
_diffrn_standards_number 0
_exptl_absorpt_coefficient_mu 0.983
_exptl_absorpt_correction_T_max 0.864
_exptl_absorpt_correction_T_min 0.781
_exptl_absorpt_correction_type multi-scan
_exptl_absorpt_process_details
;
SADABS-2016/2 (Bruker,2016/2) was used for absorption correction.
wR2(int) was 0.0826 before and 0.0749 after correction.
The Ratio of minimum to maximum transmission is 0.3696.
The \l/2 correction factor is Not present.
;
_exptl_crystal_colour green
_exptl_crystal_density_diffrn 1.551
_exptl_crystal_density_method 'not measured'
_exptl_crystal_description block
_exptl_crystal_F_000 773
_exptl_crystal_size_max 0.36
_exptl_crystal_size_mid 0.21
_exptl_crystal_size_min 0.15
_refine_diff_density_max 1.370
_refine_diff_density_min -0.628
_refine_diff_density_rms 0.094
_refine_ls_extinction_method none
_refine_ls_goodness_of_fit_ref 1.005
_refine_ls_hydrogen_treatment mixed
_refine_ls_matrix_type full
_refine_ls_number_parameters 431
_refine_ls_number_reflns 5665
_refine_ls_number_restraints 31
_refine_ls_restrained_S_all 1.018
_refine_ls_R_factor_all 0.0825
_refine_ls_R_factor_gt 0.0557
_refine_ls_shift/su_max 0.000
_refine_ls_shift/su_mean 0.000
_refine_ls_structure_factor_coef Fsqd
_refine_ls_weighting_details 'calc w=1/[\s^2^(Fo^2^)+(0.0953P)^2^+1.9812P] where P=(Fo^2^+2Fc^2^)/3'
_refine_ls_weighting_scheme calc
_refine_ls_wR_factor_gt 0.1436
_refine_ls_wR_factor_ref 0.1714
_reflns_number_gt 4124
_reflns_number_total 5665
_reflns_threshold_expression >2sigma(I)
_cod_data_source_file d2dt00669c2.cif
_cod_data_source_block Ni15
_cod_original_cell_volume 1607.6(15)
_cod_database_code 7709984

loop_
_symmetry_equiv_pos_as_xyz
'x, y, z'
'-x, -y, -z'

loop_
_atom_site_label
_atom_site_type_symbol
_atom_site_fract_x
_atom_site_fract_y
_atom_site_fract_z
_atom_site_U_iso_or_equiv
_atom_site_adp_type
_atom_site_occupancy
_atom_site_symmetry_multiplicity
_atom_site_calc_flag
_atom_site_refinement_flags
_atom_site_disorder_assembly
_atom_site_disorder_group
Ni1 Ni 0.20271(6) 0.78412(5) 0.14068(5) 0.02702(19) Uani 1 1 d . . .
Cl3 Cl 0.45306(14) 0.83765(11) 0.39706(10) 0.0403(3) Uani 1 1 d . . .
Cl1 Cl -0.01251(13) 0.63529(11) -0.09600(11) 0.0408(3) Uani 1 1 d . . .
Cl4 Cl 0.26301(15) 0.42188(12) 0.58760(11) 0.0470(4) Uani 1 1 d . . .
Cl2 Cl 0.49155(14) 0.52118(13) -0.28120(11) 0.0468(4) Uani 1 1 d . . .
O1 O 0.1084(3) 0.7264(3) 0.0466(3) 0.0295(7) Uani 1 1 d . . .
O2 O 0.3050(3) 0.8150(3) 0.2421(3) 0.0311(7) Uani 1 1 d . . .
N3 N 0.0363(4) 0.8779(3) 0.2057(3) 0.0292(9) Uani 1 1 d . . .
N1 N 0.3633(4) 0.7051(3) 0.0470(3) 0.0294(9) Uani 1 1 d . . .
N4 N 0.2406(4) 0.9409(3) 0.0405(3) 0.0286(9) Uani 1 1 d . . .
N2 N 0.1580(4) 0.6375(3) 0.2526(3) 0.0299(9) Uani 1 1 d . . .
C25 C 0.1409(5) 1.1187(4) -0.0137(4) 0.0316(11) Uani 1 1 d . . .
H25 H 0.0653 1.1680 -0.0041 0.038 Uiso 1 1 calc R . .
C24 C 0.1380(5) 1.0154(4) 0.0554(4) 0.0283(10) Uani 1 1 d . . .
C28 C 0.3482(5) 0.9714(4) -0.0395(4) 0.0324(11) Uani 1 1 d . . .
H28 H 0.4210 0.9191 -0.0498 0.039 Uiso 1 1 calc R . .
C1 C 0.1904(5) 0.6776(4) -0.0240(4) 0.0284(10) Uani 1 1 d . . .
C2 C 0.1538(5) 0.6325(4) -0.0990(4) 0.0306(10) Uani 1 1 d . . .
C6 C 0.3296(5) 0.6667(4) -0.0296(4) 0.0278(10) Uani 1 1 d . . .
C4 C 0.3782(5) 0.5787(4) -0.1818(4) 0.0330(11) Uani 1 1 d . . .
C15 C 0.2178(5) 0.6333(4) 0.3294(4) 0.0286(10) Uani 1 1 d . . .
C27 C 0.3606(5) 1.0739(4) -0.1083(4) 0.0335(11) Uani 1 1 d . . .
H27 H 0.4408 1.0921 -0.1628 0.040 Uiso 1 1 calc R . .
C10 C 0.2956(5) 0.7302(4) 0.3210(4) 0.0291(10) Uani 1 1 d . . .
C3 C 0.2467(5) 0.5841(4) -0.1771(4) 0.0328(11) Uani 1 1 d . . .
H3 H 0.2176 0.5549 -0.2269 0.039 Uiso 1 1 calc R . .
C23 C 0.0243(5) 0.9817(4) 0.1485(4) 0.0299(10) Uani 1 1 d . . .
C12 C 0.3465(5) 0.6309(4) 0.4802(4) 0.0345(11) Uani 1 1 d . . .
H12 H 0.3922 0.6308 0.5311 0.041 Uiso 1 1 calc R . .
C5 C 0.4251(5) 0.6190(4) -0.1082(4) 0.0322(11) Uani 1 1 d . . .
C21 C -0.1858(5) 1.0164(5) 0.2713(4) 0.0389(12) Uani 1 1 d . . .
C20 C -0.1694(5) 0.9116(5) 0.3301(4) 0.0405(12) Uani 1 1 d . . .
H20 H -0.2341 0.8853 0.3946 0.049 Uiso 1 1 calc R . .
C16 C 0.0878(5) 0.5507(4) 0.2527(4) 0.0340(11) Uani 1 1 d . . .
H16 H 0.0460 0.5558 0.1988 0.041 Uiso 1 1 calc R . .
C26 C 0.2543(5) 1.1498(4) -0.0967(4) 0.0304(10) Uani 1 1 d . . .
C19 C -0.0589(5) 0.8446(4) 0.2954(4) 0.0364(12) Uani 1 1 d . . .
H19 H -0.0501 0.7724 0.3367 0.044 Uiso 1 1 calc R . .
C7 C 0.4882(5) 0.6958(4) 0.0497(4) 0.0338(11) Uani 1 1 d . . .
H7 H 0.5105 0.7206 0.1047 0.041 Uiso 1 1 calc R . .
C13 C 0.2711(5) 0.5391(4) 0.4874(4) 0.0355(11) Uani 1 1 d . . .
C8 C 0.5893(5) 0.6509(4) -0.0253(4) 0.0384(12) Uani 1 1 d . . .
H8 H 0.6785 0.6470 -0.0217 0.046 Uiso 1 1 calc R . .
C29 C -0.3043(6) 1.0908(5) 0.3058(5) 0.0519(15) Uani 1 1 d . . .
H29A H -0.3851 1.0530 0.3079 0.078 Uiso 1 1 calc R . .
H29B H -0.2948 1.1632 0.2563 0.078 Uiso 1 1 calc R . .
H29C H -0.3107 1.1049 0.3756 0.078 Uiso 1 1 calc R . .
C18 C 0.1299(5) 0.4452(4) 0.4076(4) 0.0388(12) Uani 1 1 d . . .
H18 H 0.1198 0.3787 0.4603 0.047 Uiso 1 1 calc R . .
C9 C 0.5580(5) 0.6127(5) -0.1041(4) 0.0385(12) Uani 1 1 d . . .
H9 H 0.6255 0.5821 -0.1555 0.046 Uiso 1 1 calc R . .
O5 O -0.2242(7) 0.9709(5) 0.7102(5) 0.0913(18) Uani 1 1 d . . .
H5C H -0.2481 1.0379 0.7170 0.137 Uiso 1 1 calc R . .
C11 C 0.3569(5) 0.7239(4) 0.3994(4) 0.0323(11) Uani 1 1 d . . .
C30 C 0.2579(5) 1.2621(4) -0.1697(4) 0.0378(12) Uani 1 1 d . . .
H30A H 0.1686 1.2816 -0.1771 0.057 Uiso 1 1 calc R . .
H30B H 0.3196 1.2568 -0.2384 0.057 Uiso 1 1 calc R . .
H30C H 0.2878 1.3211 -0.1413 0.057 Uiso 1 1 calc R . .
C14 C 0.2044(5) 0.5367(4) 0.4115(4) 0.0324(11) Uani 1 1 d . . .
C17 C 0.0722(6) 0.4514(5) 0.3287(5) 0.0429(13) Uani 1 1 d . . .
H17 H 0.0225 0.3897 0.3255 0.052 Uiso 1 1 calc R . .
C22 C -0.0849(5) 1.0515(4) 0.1786(4) 0.0344(11) Uani 1 1 d . . .
H22 H -0.0915 1.1235 0.1362 0.041 Uiso 1 1 calc R . .
O4 O -0.0673(11) 0.8297(10) 0.5528(8) 0.157(3) Uani 1 1 d U . .
H4C H -0.1142 0.8203 0.6155 0.236 Uiso 1 1 calc R . .
C31 C -0.3102(11) 0.9004(9) 0.7782(8) 0.115(4) Uani 1 1 d U . .
H31A H -0.2900 0.8866 0.8455 0.172 Uiso 1 1 calc R . .
H31B H -0.3053 0.8285 0.7534 0.172 Uiso 1 1 calc R . .
H31C H -0.4000 0.9331 0.7868 0.172 Uiso 1 1 calc R . .
C32 C 0.0559(9) 0.8494(8) 0.5479(8) 0.093(3) Uani 1 1 d U . .
H32A H 0.0657 0.8364 0.6188 0.140 Uiso 1 1 calc R . .
H32B H 0.0778 0.9284 0.5139 0.140 Uiso 1 1 calc R . .
H32C H 0.1163 0.7982 0.5073 0.140 Uiso 1 1 calc R . .
O3 O -0.3304(17) 0.8946(12) 0.5686(11) 0.119(5) Uani 0.50 1 d PU . .
H3A H -0.3523 0.9516 0.6089 0.178 Uiso 0.50 1 d PR . .
C33 C -0.3717(18) 0.7829(14) 0.6070(14) 0.085(5) Uani 0.50 1 d PU . .
H33A H -0.3077 0.7406 0.6407 0.128 Uiso 1 1 calc R . .
H33B H -0.3768 0.7477 0.5491 0.128 Uiso 1 1 calc R . .
H33C H -0.4596 0.7818 0.6582 0.128 Uiso 1 1 calc R . .

loop_
_atom_site_aniso_label
_atom_site_aniso_U_11
_atom_site_aniso_U_22
_atom_site_aniso_U_33
_atom_site_aniso_U_23
_atom_site_aniso_U_13
_atom_site_aniso_U_12
Ni1 0.0255(3) 0.0271(3) 0.0285(3) -0.0031(2) -0.0091(3) 0.0001(2)
Cl3 0.0427(8) 0.0445(7) 0.0374(7) -0.0045(5) -0.0169(6) -0.0111(6)
Cl1 0.0304(7) 0.0477(8) 0.0520(8) -0.0189(6) -0.0179(6) 0.0029(5)
Cl4 0.0515(9) 0.0461(8) 0.0404(8) 0.0119(6) -0.0200(6) -0.0071(6)
Cl2 0.0391(8) 0.0608(9) 0.0423(8) -0.0221(6) -0.0083(6) 0.0087(6)
O1 0.0257(17) 0.0334(18) 0.0312(18) -0.0090(14) -0.0097(14) 0.0035(14)
O2 0.0303(18) 0.0287(17) 0.0350(19) -0.0026(14) -0.0119(15) -0.0031(14)
N3 0.025(2) 0.031(2) 0.032(2) -0.0033(16) -0.0083(17) -0.0013(16)
N1 0.029(2) 0.026(2) 0.033(2) -0.0018(16) -0.0113(18) 0.0002(16)
N4 0.023(2) 0.033(2) 0.029(2) -0.0052(16) -0.0069(17) 0.0002(16)
N2 0.030(2) 0.028(2) 0.030(2) -0.0040(16) -0.0085(17) 0.0007(16)
C25 0.027(3) 0.033(3) 0.035(3) -0.006(2) -0.009(2) 0.000(2)
C24 0.025(2) 0.031(2) 0.030(3) -0.0050(19) -0.010(2) 0.0011(19)
C28 0.025(2) 0.034(3) 0.035(3) -0.004(2) -0.006(2) 0.001(2)
C1 0.029(3) 0.025(2) 0.030(3) 0.0004(18) -0.012(2) 0.0019(19)
C2 0.024(2) 0.033(3) 0.038(3) -0.006(2) -0.014(2) 0.0035(19)
C6 0.028(2) 0.023(2) 0.032(3) 0.0004(18) -0.012(2) -0.0005(18)
C4 0.032(3) 0.033(3) 0.032(3) -0.006(2) -0.006(2) 0.004(2)
C15 0.026(2) 0.030(2) 0.027(2) -0.0028(19) -0.0066(19) 0.0027(19)
C27 0.031(3) 0.039(3) 0.026(2) -0.003(2) -0.003(2) -0.005(2)
C10 0.027(2) 0.030(2) 0.030(3) -0.0047(19) -0.008(2) 0.0011(19)
C3 0.037(3) 0.029(2) 0.037(3) -0.010(2) -0.017(2) 0.002(2)
C23 0.028(3) 0.031(2) 0.030(3) -0.0034(19) -0.007(2) -0.0036(19)
C12 0.031(3) 0.045(3) 0.026(3) -0.004(2) -0.007(2) 0.000(2)
C5 0.031(3) 0.028(2) 0.034(3) -0.002(2) -0.007(2) 0.002(2)
C21 0.032(3) 0.040(3) 0.044(3) -0.010(2) -0.007(2) 0.000(2)
C20 0.034(3) 0.047(3) 0.035(3) -0.004(2) -0.003(2) -0.003(2)
C16 0.032(3) 0.034(3) 0.037(3) -0.003(2) -0.014(2) -0.003(2)
C26 0.028(3) 0.035(3) 0.031(3) -0.004(2) -0.013(2) -0.004(2)
C19 0.037(3) 0.036(3) 0.031(3) 0.004(2) -0.008(2) -0.003(2)
C7 0.029(3) 0.035(3) 0.039(3) -0.004(2) -0.014(2) 0.000(2)
C13 0.036(3) 0.039(3) 0.028(3) 0.002(2) -0.009(2) 0.003(2)
C8 0.030(3) 0.040(3) 0.047(3) -0.004(2) -0.016(2) 0.001(2)
C29 0.033(3) 0.059(4) 0.058(4) -0.013(3) -0.005(3) 0.008(3)
C18 0.038(3) 0.032(3) 0.040(3) 0.005(2) -0.008(2) -0.005(2)
C9 0.029(3) 0.044(3) 0.042(3) -0.010(2) -0.009(2) 0.008(2)
O5 0.110(5) 0.071(4) 0.085(4) -0.017(3) -0.015(4) 0.000(3)
C11 0.025(3) 0.036(3) 0.035(3) -0.007(2) -0.008(2) 0.001(2)
C30 0.038(3) 0.035(3) 0.038(3) 0.003(2) -0.011(2) -0.007(2)
C14 0.030(3) 0.030(3) 0.032(3) -0.001(2) -0.004(2) 0.001(2)
C17 0.041(3) 0.037(3) 0.050(3) -0.001(2) -0.014(3) -0.010(2)
C22 0.028(3) 0.034(3) 0.038(3) -0.005(2) -0.008(2) 0.000(2)
O4 0.161(6) 0.150(6) 0.172(7) -0.002(6) -0.072(6) -0.050(6)
C31 0.112(7) 0.116(6) 0.101(6) -0.031(5) 0.016(5) -0.069(5)
C32 0.064(5) 0.084(5) 0.118(6) -0.026(5) 0.000(5) 0.006(4)
O3 0.149(9) 0.099(7) 0.107(8) -0.035(6) -0.020(7) -0.023(7)
C33 0.092(9) 0.084(8) 0.082(8) -0.021(7) -0.029(7) 0.012(7)

loop_
_atom_type_symbol
_atom_type_description
_atom_type_scat_dispersion_real
_atom_type_scat_dispersion_imag
_atom_type_scat_source
C C 0.0033 0.0016 'International Tables Vol C Tables 4.2.6.8 and 6.1.1.4'
H H 0.0000 0.0000 'International Tables Vol C Tables 4.2.6.8 and 6.1.1.4'
Cl Cl 0.1484 0.1585 'International Tables Vol C Tables 4.2.6.8 and 6.1.1.4'
N N 0.0061 0.0033 'International Tables Vol C Tables 4.2.6.8 and 6.1.1.4'
Ni Ni 0.3393 1.1124 'International Tables Vol C Tables 4.2.6.8 and 6.1.1.4'
O O 0.0106 0.0060 'International Tables Vol C Tables 4.2.6.8 and 6.1.1.4'

loop_
_geom_angle_atom_site_label_1
_geom_angle_atom_site_label_2
_geom_angle_atom_site_label_3
_geom_angle
_geom_angle_site_symmetry_1
_geom_angle_site_symmetry_3
_geom_angle_publ_flag
N2 Ni1 O1 91.99(15) . . ?
N2 Ni1 N3 96.74(16) . . ?
O1 Ni1 N3 92.37(15) . . ?
N2 Ni1 O2 80.35(15) . . ?
O1 Ni1 O2 170.86(12) . . ?
N3 Ni1 O2 93.46(15) . . ?
N2 Ni1 N4 174.12(15) . . ?
O1 Ni1 N4 91.94(15) . . ?
N3 Ni1 N4 78.73(16) . . ?
O2 Ni1 N4 96.09(14) . . ?
N2 Ni1 N1 92.05(16) . . ?
O1 Ni1 N1 80.02(15) . . ?
N3 Ni1 N1 168.58(15) . . ?
O2 Ni1 N1 95.19(15) . . ?
N4 Ni1 N1 92.93(15) . . ?
C1 O1 Ni1 112.2(3) . . ?
C10 O2 Ni1 111.9(3) . . ?
C19 N3 C23 118.3(4) . . ?
C19 N3 Ni1 126.8(3) . . ?
C23 N3 Ni1 114.9(3) . . ?
C7 N1 C6 119.1(4) . . ?
C7 N1 Ni1 128.7(3) . . ?
C6 N1 Ni1 112.0(3) . . ?
C28 N4 C24 117.8(4) . . ?
C28 N4 Ni1 127.8(3) . . ?
C24 N4 Ni1 114.2(3) . . ?
C16 N2 C15 119.9(4) . . ?
C16 N2 Ni1 127.7(3) . . ?
C15 N2 Ni1 112.3(3) . . ?
C26 C25 C24 120.2(4) . . ?
C26 C25 H25 119.9 . . ?
C24 C25 H25 119.9 . . ?
N4 C24 C25 121.3(4) . . ?
N4 C24 C23 116.2(4) . . ?
C25 C24 C23 122.5(4) . . ?
N4 C28 C27 124.2(4) . . ?
N4 C28 H28 117.9 . . ?
C27 C28 H28 117.9 . . ?
O1 C1 C2 124.3(4) . . ?
O1 C1 C6 120.5(4) . . ?
C2 C1 C6 115.2(4) . . ?
C1 C2 C3 122.6(4) . . ?
C1 C2 Cl1 119.2(4) . . ?
C3 C2 Cl1 118.2(4) . . ?
N1 C6 C5 122.1(4) . . ?
N1 C6 C1 114.9(4) . . ?
C5 C6 C1 123.0(4) . . ?
C3 C4 C5 121.6(4) . . ?
C3 C4 Cl2 119.3(4) . . ?
C5 C4 Cl2 119.1(4) . . ?
N2 C15 C14 121.0(5) . . ?
N2 C15 C10 116.0(4) . . ?
C14 C15 C10 123.0(4) . . ?
C28 C27 C26 118.9(5) . . ?
C28 C27 H27 120.6 . . ?
C26 C27 H27 120.6 . . ?
O2 C10 C11 125.5(5) . . ?
O2 C10 C15 119.4(4) . . ?
C11 C10 C15 115.1(4) . . ?
C4 C3 C2 120.3(5) . . ?
C4 C3 H3 119.9 . . ?
C2 C3 H3 119.9 . . ?
N3 C23 C22 121.7(5) . . ?
N3 C23 C24 114.9(4) . . ?
C22 C23 C24 123.4(4) . . ?
C13 C12 C11 120.8(5) . . ?
C13 C12 H12 119.6 . . ?
C11 C12 H12 119.6 . . ?
C4 C5 C9 125.7(5) . . ?
C4 C5 C6 117.2(5) . . ?
C9 C5 C6 117.1(5) . . ?
C20 C21 C22 117.0(5) . . ?
C20 C21 C29 121.8(5) . . ?
C22 C21 C29 121.2(5) . . ?
C21 C20 C19 120.2(5) . . ?
C21 C20 H20 119.9 . . ?
C19 C20 H20 119.9 . . ?
N2 C16 C17 123.0(5) . . ?
N2 C16 H16 118.5 . . ?
C17 C16 H16 118.5 . . ?
C27 C26 C25 117.5(4) . . ?
C27 C26 C30 122.5(5) . . ?
C25 C26 C30 120.0(4) . . ?
N3 C19 C20 122.5(5) . . ?
N3 C19 H19 118.7 . . ?
C20 C19 H19 118.7 . . ?
N1 C7 C8 122.7(5) . . ?
N1 C7 H7 118.7 . . ?
C8 C7 H7 118.7 . . ?
C12 C13 C14 120.5(5) . . ?
C12 C13 Cl4 119.9(4) . . ?
C14 C13 Cl4 119.5(4) . . ?
C9 C8 C7 119.2(5) . . ?
C9 C8 H8 120.4 . . ?
C7 C8 H8 120.4 . . ?
C21 C29 H29A 109.5 . . ?
C21 C29 H29B 109.5 . . ?
H29A C29 H29B 109.5 . . ?
C21 C29 H29C 109.5 . . ?
H29A C29 H29C 109.5 . . ?
H29B C29 H29C 109.5 . . ?
C17 C18 C14 120.5(5) . . ?
C17 C18 H18 119.7 . . ?
C14 C18 H18 119.7 . . ?
C8 C9 C5 119.7(5) . . ?
C8 C9 H9 120.1 . . ?
C5 C9 H9 120.1 . . ?
C31 O5 H5C 109.5 . . ?
C10 C11 C12 123.4(5) . . ?
C10 C11 Cl3 118.8(4) . . ?
C12 C11 Cl3 117.8(4) . . ?
C26 C30 H30A 109.5 . . ?
C26 C30 H30B 109.5 . . ?
H30A C30 H30B 109.5 . . ?
C26 C30 H30C 109.5 . . ?
H30A C30 H30C 109.5 . . ?
H30B C30 H30C 109.5 . . ?
C18 C14 C13 125.6(5) . . ?
C18 C14 C15 117.1(5) . . ?
C13 C14 C15 117.2(5) . . ?
C18 C17 C16 118.5(5) . . ?
C18 C17 H17 120.8 . . ?
C16 C17 H17 120.8 . . ?
C23 C22 C21 120.3(5) . . ?
C23 C22 H22 119.9 . . ?
C21 C22 H22 119.9 . . ?
C32 O4 H4C 109.5 . . ?
O5 C31 H31A 109.5 . . ?
O5 C31 H31B 109.5 . . ?
H31A C31 H31B 109.5 . . ?
O5 C31 H31C 109.5 . . ?
H31A C31 H31C 109.5 . . ?
H31B C31 H31C 109.5 . . ?
O4 C32 H32A 109.5 . . ?
O4 C32 H32B 109.5 . . ?
H32A C32 H32B 109.5 . . ?
O4 C32 H32C 109.5 . . ?
H32A C32 H32C 109.5 . . ?
H32B C32 H32C 109.5 . . ?
C33 O3 H3A 123.1 . . ?
O3 C33 H33A 109.5 . . ?
O3 C33 H33B 109.5 . . ?
H33A C33 H33B 109.5 . . ?
O3 C33 H33C 109.5 . . ?
H33A C33 H33C 109.5 . . ?
H33B C33 H33C 109.5 . . ?

loop_
_geom_bond_atom_site_label_1
_geom_bond_atom_site_label_2
_geom_bond_distance
_geom_bond_site_symmetry_2
_geom_bond_publ_flag
Ni1 N2 2.067(4) . ?
Ni1 O1 2.070(3) . ?
Ni1 N3 2.078(4) . ?
Ni1 O2 2.078(3) . ?
Ni1 N4 2.081(4) . ?
Ni1 N1 2.089(4) . ?
Cl3 C11 1.744(5) . ?
Cl1 C2 1.734(5) . ?
Cl4 C13 1.742(5) . ?
Cl2 C4 1.742(5) . ?
O1 C1 1.294(6) . ?
O2 C10 1.310(6) . ?
N3 C19 1.341(6) . ?
N3 C23 1.352(6) . ?
N1 C7 1.320(6) . ?
N1 C6 1.361(6) . ?
N4 C28 1.333(6) . ?
N4 C24 1.346(6) . ?
N2 C16 1.317(6) . ?
N2 C15 1.358(6) . ?
C25 C26 1.393(7) . ?
C25 C24 1.396(7) . ?
C25 H25 0.9500 . ?
C24 C23 1.475(7) . ?
C28 C27 1.380(7) . ?
C28 H28 0.9500 . ?
C1 C2 1.399(7) . ?
C1 C6 1.440(7) . ?
C2 C3 1.406(7) . ?
C6 C5 1.418(7) . ?
C4 C3 1.362(7) . ?
C4 C5 1.411(7) . ?
C15 C14 1.426(7) . ?
C15 C10 1.435(7) . ?
C27 C26 1.384(7) . ?
C27 H27 0.9500 . ?
C10 C11 1.386(7) . ?
C3 H3 0.9500 . ?
C23 C22 1.383(7) . ?
C12 C13 1.373(8) . ?
C12 C11 1.388(7) . ?
C12 H12 0.9500 . ?
C5 C9 1.410(7) . ?
C21 C20 1.381(8) . ?
C21 C22 1.401(7) . ?
C21 C29 1.495(7) . ?
C20 C19 1.384(7) . ?
C20 H20 0.9500 . ?
C16 C17 1.399(7) . ?
C16 H16 0.9500 . ?
C26 C30 1.504(7) . ?
C19 H19 0.9500 . ?
C7 C8 1.401(7) . ?
C7 H7 0.9500 . ?
C13 C14 1.412(7) . ?
C8 C9 1.375(8) . ?
C8 H8 0.9500 . ?
C29 H29A 0.9800 . ?
C29 H29B 0.9800 . ?
C29 H29C 0.9800 . ?
C18 C17 1.367(8) . ?
C18 C14 1.410(7) . ?
C18 H18 0.9500 . ?
C9 H9 0.9500 . ?
O5 C31 1.303(10) . ?
O5 H5C 0.8400 . ?
C30 H30A 0.9800 . ?
C30 H30B 0.9800 . ?
C30 H30C 0.9800 . ?
C17 H17 0.9500 . ?
C22 H22 0.9500 . ?
O4 C32 1.312(12) . ?
O4 H4C 0.8400 . ?
C31 H31A 0.9800 . ?
C31 H31B 0.9800 . ?
C31 H31C 0.9800 . ?
C32 H32A 0.9800 . ?
C32 H32B 0.9800 . ?
C32 H32C 0.9800 . ?
O3 C33 1.39(2) . ?
O3 H3A 0.9353 . ?
C33 H33A 0.9800 . ?
C33 H33B 0.9800 . ?
C33 H33C 0.9800 . ?

loop_
_geom_torsion_atom_site_label_1
_geom_torsion_atom_site_label_2
_geom_torsion_atom_site_label_3
_geom_torsion_atom_site_label_4
_geom_torsion
_geom_torsion_site_symmetry_1
_geom_torsion_site_symmetry_2
_geom_torsion_site_symmetry_3
_geom_torsion_site_symmetry_4
_geom_torsion_publ_flag
N2 Ni1 O1 C1 -95.0(3) . . . . ?
N3 Ni1 O1 C1 168.2(3) . . . . ?
O2 Ni1 O1 C1 -62.2(9) . . . . ?
N4 Ni1 O1 C1 89.4(3) . . . . ?
N1 Ni1 O1 C1 -3.2(3) . . . . ?
N2 Ni1 O2 C10 2.0(3) . . . . ?
O1 Ni1 O2 C10 -31.3(10) . . . . ?
N3 Ni1 O2 C10 98.2(3) . . . . ?
N4 Ni1 O2 C10 177.2(3) . . . . ?
N1 Ni1 O2 C10 -89.2(3) . . . . ?
N2 Ni1 N3 C19 2.8(4) . . . . ?
O1 Ni1 N3 C19 95.1(4) . . . . ?
O2 Ni1 N3 C19 -77.9(4) . . . . ?
N4 Ni1 N3 C19 -173.4(4) . . . . ?
N1 Ni1 N3 C19 142.9(7) . . . . ?
N2 Ni1 N3 C23 -175.7(3) . . . . ?
O1 Ni1 N3 C23 -83.5(3) . . . . ?
O2 Ni1 N3 C23 103.6(3) . . . . ?
N4 Ni1 N3 C23 8.1(3) . . . . ?
N1 Ni1 N3 C23 -35.6(10) . . . . ?
N2 Ni1 N1 C7 -88.1(4) . . . . ?
O1 Ni1 N1 C7 -179.7(4) . . . . ?
N3 Ni1 N1 C7 131.5(8) . . . . ?
O2 Ni1 N1 C7 -7.6(4) . . . . ?
N4 Ni1 N1 C7 88.8(4) . . . . ?
N2 Ni1 N1 C6 96.7(3) . . . . ?
O1 Ni1 N1 C6 5.0(3) . . . . ?
N3 Ni1 N1 C6 -43.8(9) . . . . ?
O2 Ni1 N1 C6 177.2(3) . . . . ?
N4 Ni1 N1 C6 -86.5(3) . . . . ?
N2 Ni1 N4 C28 136.6(14) . . . . ?
O1 Ni1 N4 C28 -91.5(4) . . . . ?
N3 Ni1 N4 C28 176.5(4) . . . . ?
O2 Ni1 N4 C28 84.2(4) . . . . ?
N1 Ni1 N4 C28 -11.4(4) . . . . ?
N2 Ni1 N4 C24 -49.0(17) . . . . ?
O1 Ni1 N4 C24 83.0(3) . . . . ?
N3 Ni1 N4 C24 -9.0(3) . . . . ?
O2 Ni1 N4 C24 -101.4(3) . . . . ?
N1 Ni1 N4 C24 163.1(3) . . . . ?
O1 Ni1 N2 C16 -2.9(4) . . . . ?
N3 Ni1 N2 C16 89.7(4) . . . . ?
O2 Ni1 N2 C16 -177.9(4) . . . . ?
N4 Ni1 N2 C16 129.1(14) . . . . ?
N1 Ni1 N2 C16 -83.0(4) . . . . ?
O1 Ni1 N2 C15 172.9(3) . . . . ?
N3 Ni1 N2 C15 -94.4(3) . . . . ?
O2 Ni1 N2 C15 -2.1(3) . . . . ?
N4 Ni1 N2 C15 -55.1(16) . . . . ?
N1 Ni1 N2 C15 92.9(3) . . . . ?
C28 N4 C24 C25 3.4(7) . . . . ?
Ni1 N4 C24 C25 -171.7(4) . . . . ?
C28 N4 C24 C23 -176.2(4) . . . . ?
Ni1 N4 C24 C23 8.7(5) . . . . ?
C26 C25 C24 N4 -3.8(7) . . . . ?
C26 C25 C24 C23 175.8(4) . . . . ?
C24 N4 C28 C27 -0.5(7) . . . . ?
Ni1 N4 C28 C27 173.8(4) . . . . ?
Ni1 O1 C1 C2 -179.0(4) . . . . ?
Ni1 O1 C1 C6 1.0(5) . . . . ?
O1 C1 C2 C3 177.4(4) . . . . ?
C6 C1 C2 C3 -2.5(7) . . . . ?
O1 C1 C2 Cl1 -2.9(7) . . . . ?
C6 C1 C2 Cl1 177.1(3) . . . . ?
C7 N1 C6 C5 -1.4(7) . . . . ?
Ni1 N1 C6 C5 174.4(4) . . . . ?
C7 N1 C6 C1 178.3(4) . . . . ?
Ni1 N1 C6 C1 -5.9(5) . . . . ?
O1 C1 C6 N1 3.5(6) . . . . ?
C2 C1 C6 N1 -176.6(4) . . . . ?
O1 C1 C6 C5 -176.9(4) . . . . ?
C2 C1 C6 C5 3.1(7) . . . . ?
C16 N2 C15 C14 -0.9(7) . . . . ?
Ni1 N2 C15 C14 -177.1(3) . . . . ?
C16 N2 C15 C10 178.0(4) . . . . ?
Ni1 N2 C15 C10 1.8(5) . . . . ?
N4 C28 C27 C26 -1.9(8) . . . . ?
Ni1 O2 C10 C11 177.5(4) . . . . ?
Ni1 O2 C10 C15 -1.6(5) . . . . ?
N2 C15 C10 O2 -0.2(6) . . . . ?
C14 C15 C10 O2 178.8(4) . . . . ?
N2 C15 C10 C11 -179.4(4) . . . . ?
C14 C15 C10 C11 -0.4(7) . . . . ?
C5 C4 C3 C2 1.2(8) . . . . ?
Cl2 C4 C3 C2 -178.5(4) . . . . ?
C1 C2 C3 C4 0.5(8) . . . . ?
Cl1 C2 C3 C4 -179.2(4) . . . . ?
C19 N3 C23 C22 -2.3(7) . . . . ?
Ni1 N3 C23 C22 176.4(4) . . . . ?
C19 N3 C23 C24 175.4(4) . . . . ?
Ni1 N3 C23 C24 -5.9(5) . . . . ?
N4 C24 C23 N3 -1.9(6) . . . . ?
C25 C24 C23 N3 178.5(4) . . . . ?
N4 C24 C23 C22 175.7(5) . . . . ?
C25 C24 C23 C22 -3.8(8) . . . . ?
C3 C4 C5 C9 177.1(5) . . . . ?
Cl2 C4 C5 C9 -3.1(7) . . . . ?
C3 C4 C5 C6 -0.7(7) . . . . ?
Cl2 C4 C5 C6 179.1(4) . . . . ?
N1 C6 C5 C4 178.1(4) . . . . ?
C1 C6 C5 C4 -1.6(7) . . . . ?
N1 C6 C5 C9 0.1(7) . . . . ?
C1 C6 C5 C9 -179.6(4) . . . . ?
C22 C21 C20 C19 -1.8(8) . . . . ?
C29 C21 C20 C19 179.5(5) . . . . ?
C15 N2 C16 C17 -0.7(8) . . . . ?
Ni1 N2 C16 C17 174.8(4) . . . . ?
C28 C27 C26 C25 1.4(7) . . . . ?
C28 C27 C26 C30 -178.4(5) . . . . ?
C24 C25 C26 C27 1.3(7) . . . . ?
C24 C25 C26 C30 -178.9(4) . . . . ?
C23 N3 C19 C20 1.3(8) . . . . ?
Ni1 N3 C19 C20 -177.1(4) . . . . ?
C21 C20 C19 N3 0.7(9) . . . . ?
C6 N1 C7 C8 2.0(7) . . . . ?
Ni1 N1 C7 C8 -173.0(4) . . . . ?
C11 C12 C13 C14 1.2(8) . . . . ?
C11 C12 C13 Cl4 178.3(4) . . . . ?
N1 C7 C8 C9 -1.3(8) . . . . ?
C7 C8 C9 C5 -0.1(8) . . . . ?
C4 C5 C9 C8 -177.2(5) . . . . ?
C6 C5 C9 C8 0.6(8) . . . . ?
O2 C10 C11 C12 -178.4(4) . . . . ?
C15 C10 C11 C12 0.8(7) . . . . ?
O2 C10 C11 Cl3 1.2(7) . . . . ?
C15 C10 C11 Cl3 -179.6(3) . . . . ?
C13 C12 C11 C10 -1.2(8) . . . . ?
C13 C12 C11 Cl3 179.2(4) . . . . ?
C17 C18 C14 C13 -178.4(5) . . . . ?
C17 C18 C14 C15 -1.0(8) . . . . ?
C12 C13 C14 C18 176.6(5) . . . . ?
Cl4 C13 C14 C18 -0.6(7) . . . . ?
C12 C13 C14 C15 -0.8(7) . . . . ?
Cl4 C13 C14 C15 -178.0(4) . . . . ?
N2 C15 C14 C18 1.8(7) . . . . ?
C10 C15 C14 C18 -177.2(5) . . . . ?
N2 C15 C14 C13 179.4(4) . . . . ?
C10 C15 C14 C13 0.5(7) . . . . ?
C14 C18 C17 C16 -0.5(8) . . . . ?
N2 C16 C17 C18 1.4(8) . . . . ?
N3 C23 C22 C21 1.2(8) . . . . ?
C24 C23 C22 C21 -176.3(5) . . . . ?
C20 C21 C22 C23 0.9(8) . . . . ?
C29 C21 C22 C23 179.6(5) . . . . ?
